data_4322373
loop_
_publ_author_name
'Dieter Sellmann'
'J\"urgen Utz'
'Frank W. Heinemann'

_publ_contact_author
;
        Prof. Dr. D. Sellmann
        Institut f\"ur Anorganische Chemie II
        Universit\"at Erlangen-N\"urnberg
        Egerlandstr. 1
        D-91058 Erlangen
        Bundesrepublik Deutschland
;
_publ_contact_author_email SELLMANN@ANORGANIK.CHEMIE.UNI-ERLANGEN.DE
_publ_contact_author_fax '049 9131 852-7367'
_publ_contact_author_phone '049 9131 852-7360'
_publ_section_title
;
 Transition Metal Complexes with Sulfur Ligands. 136.1 Enforced Trans
 Coordination of Thiolate Donors in Electron Rich Iron, Ruthenium, and
 Nickel [M(L)(pyN~2~H~2~S~2~)] and [M(L)(pyS~4~)] Complexes (L = CO,
 PPh~3~, DMSO) (pyN2H2S22-=
 2,6-Bis(2-mercaptophenylamino)dimethylpyridine(2-); pyS4^2-^ =
 2,6-Bis(2-mercaptophenylthio)dimethylpyridine(2-))
;
_journal_name_full 'Inorganic Chemistry'
_journal_page_first 5314
_journal_page_last 5322
_journal_paper_doi 10.1021/ic990169h
_journal_volume 38
_journal_year 1999
_chemical_formula_sum 'C51 H70 Cl9 I N6 O3 Ru2 S7'
_chemical_formula_weight 1687.64
_chemical_name_systematic
;
 ?
;
_space_group_IT_number 62
_symmetry_cell_setting orthorhombic
_symmetry_space_group_name_Hall '-P 2ac 2n'
_symmetry_space_group_name_H-M 'P n m a'
_atom_sites_solution_hydrogens geom
_atom_sites_solution_primary direct
_atom_sites_solution_secondary difmap
_audit_creation_method SHELXL
_cell_angle_alpha 90.00
_cell_angle_beta 90.00
_cell_angle_gamma 90.00
_cell_formula_units_Z 4
_cell_length_a 18.529(6)
_cell_length_b 33.372(6)
_cell_length_c 10.851(3)
_cell_measurement_reflns_used 40
_cell_measurement_temperature 200(2)
_cell_measurement_theta_max 12.55
_cell_measurement_theta_min 5.75
_cell_volume 6710(3)
_computing_cell_refinement 'XSCAnS 2.10b (Siemens An. X-Ray Instr., 1994)'
_computing_data_collection 'XSCAnS 2.10b (Siemens An. X-Ray Instr. 1994)'
_computing_data_reduction 'XSCAnS 2.10b (Siemens An. X-Ray Instr., 1994)'
_computing_molecular_graphics 'SHELXTL 5.03 (Siemens An. X-Ray Instr., 1995)'
_computing_publication_material 'SHELXTL 5.03 (Siemens An. X-Ray Instr., 1995)'
_computing_structure_refinement 'SHELXTL 5.03 (Siemens An. X-Ray Instr., 1995)'
_computing_structure_solution 'SHELXTL 5.03 (Siemens An. X-Ray Instr., 1995)'
_diffrn_ambient_temperature 200(2)
_diffrn_measurement_device 'Siemens P4'
_diffrn_measurement_method 'profile data from \w-scans'
_diffrn_radiation_monochromator graphite
_diffrn_radiation_source 'fine-focus sealed tube'
_diffrn_radiation_type MoK\a
_diffrn_radiation_wavelength 0.71073
_diffrn_reflns_av_R_equivalents 0.1040
_diffrn_reflns_av_sigmaI/netI 0.0621
_diffrn_reflns_limit_h_max 23
_diffrn_reflns_limit_h_min -23
_diffrn_reflns_limit_k_max 42
_diffrn_reflns_limit_k_min -9
_diffrn_reflns_limit_l_max 13
_diffrn_reflns_limit_l_min -8
_diffrn_reflns_number 7385
_diffrn_reflns_theta_max 25.00
_diffrn_reflns_theta_min 2.18
_diffrn_standards_decay_% 11.96
_diffrn_standards_interval_count 100
_diffrn_standards_number 3
_exptl_absorpt_coefficient_mu 1.531
_exptl_crystal_colour green
_exptl_crystal_density_diffrn 1.671
_exptl_crystal_description block
_exptl_crystal_F_000 3392
_exptl_crystal_size_max 0.60
_exptl_crystal_size_mid 0.50
_exptl_crystal_size_min 0.40
_refine_diff_density_max 1.702
_refine_diff_density_min -1.631
_refine_diff_density_rms 0.179
_refine_ls_extinction_method none
_refine_ls_goodness_of_fit_all 1.273
_refine_ls_goodness_of_fit_obs 1.418
_refine_ls_matrix_type full
_refine_ls_number_parameters 384
_refine_ls_number_reflns 6011
_refine_ls_number_restraints 2
_refine_ls_restrained_S_all 1.285
_refine_ls_restrained_S_obs 1.419
_refine_ls_R_factor_all 0.0843
_refine_ls_R_factor_obs 0.0670
_refine_ls_shift/esd_max -0.883
_refine_ls_shift/esd_mean 0.010
_refine_ls_structure_factor_coef Fsqd
_refine_ls_weighting_details 'w=1/[\s^2^(Fo^2^)+(0.1000P)^2^+0.0000P] where P=(Fo^2^+2Fc^2^)/3'
_refine_ls_weighting_scheme calc
_refine_ls_wR_factor_all 0.1902
_refine_ls_wR_factor_obs 0.1793
_reflns_number_observed 4458
_reflns_number_total 6013
_reflns_observed_criterion >2sigma(I)
_cod_data_source_file ic990169h_5.cif
_cod_data_source_block ju9703
_cod_depositor_comments
;
The following automatic conversions were performed:

'_refine_ls_weighting_scheme' value 'calc
w=1/[\s^2^(Fo^2^)+(0.1000P)^2^+0.0000P] where P=(Fo^2^+2Fc^2^)/3' was
changed to 'calc'. New tag '_refine_ls_weighting_details' was
created. The value of the new tag was set to
'w=1/[\s^2^(Fo^2^)+(0.1000P)^2^+0.0000P] where P=(Fo^2^+2Fc^2^)/3'.

Automatic conversion script
Id: cif_fix_values 3143 2015-03-26 13:38:13Z robertas 
;
_cod_original_cell_volume 6709.7(31)
_cod_database_code 4322373

loop_
_symmetry_equiv_pos_as_xyz
'x, y, z'
'-x+1/2, -y, z+1/2'
'-x, y+1/2, -z'
'x+1/2, -y+1/2, -z+1/2'
'-x, -y, -z'
'x-1/2, y, -z-1/2'
'x, -y-1/2, z'
'-x-1/2, y-1/2, z-1/2'

loop_
_atom_site_aniso_label
_atom_site_aniso_U_11
_atom_site_aniso_U_22
_atom_site_aniso_U_33
_atom_site_aniso_U_23
_atom_site_aniso_U_13
_atom_site_aniso_U_12
Ru1 0.0196(3) 0.0172(3) 0.0268(3) 0.0007(2) 0.0009(2) 0.0010(2)
I1 0.0403(4) 0.0321(4) 0.0481(5) 0.000 -0.0098(4) 0.000
Cl1 0.042(2) 0.0185(11) 0.068(2) 0.000 0.0001(14) 0.000
Cl2 0.0572(13) 0.0244(9) 0.078(2) -0.0120(10) 0.0165(12) 0.0041(9)
Cl3 0.094(2) 0.085(2) 0.0557(15) 0.0174(14) -0.005(2) -0.027(2)
Cl4 0.767(24) 0.205(7) 0.142(6) 0.001(5) 0.032(10) -0.290(11)
Cl5 0.125(3) 0.158(4) 0.076(2) 0.027(3) 0.022(2) 0.020(3)
S1 0.096(2) 0.0263(10) 0.082(2) -0.0173(11) -0.058(2) 0.0278(12)
S2 0.0250(8) 0.0251(8) 0.0382(10) 0.0057(8) -0.0055(8) 0.0007(7)
S3 0.0250(9) 0.0338(10) 0.0316(9) 0.0018(8) 0.0029(8) -0.0022(7)
S4 0.046(3) 0.349(12) 0.077(3) 0.000 0.015(3) 0.000
N1 0.017(3) 0.020(3) 0.033(3) 0.001(2) 0.001(2) 0.004(2)
N2 0.025(3) 0.026(3) 0.034(3) -0.005(3) 0.004(3) -0.001(2)
N3 0.026(3) 0.022(3) 0.028(3) 0.004(2) 0.001(3) 0.003(2)
O1 0.028(3) 0.103(5) 0.045(4) 0.020(4) 0.001(3) -0.002(3)
O2 0.025(4) 0.096(7) 0.051(5) 0.000 0.005(4) 0.000
C1A 0.065(9) 0.034(6) 0.043(7) 0.009(6) -0.008(7) -0.002(6)
C1B 0.090(24) 0.041(15) 0.035(14) -0.001(12) -0.005(15) 0.013(15)
C2 0.038(4) 0.042(4) 0.045(5) -0.006(4) -0.006(4) 0.015(4)
C3 0.083(7) 0.067(6) 0.060(6) -0.038(6) 0.034(6) -0.036(6)
C4 0.055(6) 0.047(5) 0.066(6) 0.015(5) 0.024(5) -0.007(4)
C5 0.055(8) 0.046(7) 0.062(9) 0.000 0.006(7) 0.000
C6 0.314(30) 0.146(18) 0.105(14) 0.045(13) -0.069(17) -0.086(20)
C7 0.043(11) 0.620(75) 0.085(16) 0.000 -0.029(11) 0.000
C8 0.069(13) 0.303(36) 0.068(13) 0.000 0.038(11) 0.000
C10 0.026(3) 0.020(3) 0.040(4) 0.002(3) 0.003(3) 0.006(3)
C11 0.033(4) 0.033(4) 0.044(5) -0.001(4) -0.007(4) 0.010(3)
C12 0.033(4) 0.048(5) 0.041(4) 0.008(4) -0.007(4) 0.002(4)
C13 0.030(4) 0.049(5) 0.043(5) -0.005(4) -0.009(4) 0.004(4)
C14 0.033(4) 0.030(4) 0.043(4) 0.001(3) -0.002(4) 0.001(3)
C15 0.028(4) 0.025(3) 0.029(4) 0.001(3) -0.001(3) 0.001(3)
C16 0.036(4) 0.022(3) 0.034(4) -0.008(3) -0.001(3) 0.007(3)
C20 0.024(3) 0.037(4) 0.029(4) -0.003(3) 0.003(3) 0.003(3)
C21 0.028(4) 0.052(5) 0.031(4) 0.004(4) -0.002(3) 0.005(4)
C22 0.036(4) 0.069(6) 0.031(4) 0.003(4) -0.006(4) 0.003(4)
C23 0.046(5) 0.071(6) 0.041(5) -0.020(5) -0.005(4) -0.009(5)
C24 0.041(4) 0.050(5) 0.040(5) -0.015(4) -0.002(4) -0.002(4)
C25 0.020(3) 0.043(4) 0.028(4) -0.001(3) 0.006(3) 0.001(3)
C26 0.033(4) 0.027(4) 0.035(4) 0.000(3) -0.002(3) -0.004(3)
C31 0.026(3) 0.024(3) 0.033(4) -0.002(3) 0.000(3) 0.002(3)
C32 0.051(5) 0.032(4) 0.030(4) -0.003(3) 0.012(4) 0.006(4)
C33 0.035(4) 0.053(5) 0.040(5) 0.003(4) 0.012(4) -0.001(4)
C34 0.027(4) 0.040(4) 0.043(5) 0.003(4) 0.002(3) -0.003(3)
C35 0.024(3) 0.018(3) 0.034(4) 0.005(3) -0.003(3) 0.001(3)

loop_
_atom_site_label
_atom_site_type_symbol
_atom_site_fract_x
_atom_site_fract_y
_atom_site_fract_z
_atom_site_U_iso_or_equiv
_atom_site_thermal_displace_type
_atom_site_occupancy
_atom_site_calc_flag
_atom_site_refinement_flags
_atom_site_disorder_group
Ru1 Ru 0.12236(3) 0.124636(15) 0.08416(5) 0.0212(2) Uani 1 d . .
I1 I 0.17558(4) 0.7500 0.14342(7) 0.0402(2) Uani 1 d S .
Cl1 Cl 0.1621(2) 0.2500 0.1435(3) 0.0427(7) Uani 1 d S .
Cl2 Cl 0.14355(13) 0.00843(6) -0.1038(2) 0.0531(6) Uani 1 d . .
Cl3 Cl 0.0733(2) 0.20664(10) -0.3698(3) 0.0785(9) Uani 1 d . .
Cl4 Cl 0.1076(7) -0.0026(2) 0.5158(8) 0.371(9) Uani 1 d . .
Cl5 Cl 0.1110(2) 0.0796(2) 0.5485(4) 0.1195(15) Uani 1 d . .
S1 S 0.1978(2) 0.07721(6) 0.1736(3) 0.0682(9) Uani 1 d D .
S2 S 0.04970(9) 0.17187(5) -0.0158(2) 0.0294(4) Uani 1 d . .
S3 S 0.21458(10) 0.13844(6) -0.0468(2) 0.0301(4) Uani 1 d . .
S4 S -0.0897(3) 0.2500 0.3678(5) 0.157(4) Uani 1 d S .
N1 N 0.1585(3) 0.1617(2) 0.2322(5) 0.0232(12) Uani 1 d . .
H1 H 0.1749(3) 0.1852(2) 0.2005(5) 0.035 Uiso 1 calc R 2
N2 N 0.0589(3) 0.0822(2) -0.0154(6) 0.0281(13) Uani 1 d . .
H2 H 0.0899(3) 0.0647(2) -0.0522(6) 0.042 Uiso 1 calc R 2
N3 N 0.0451(3) 0.1140(2) 0.2079(5) 0.0254(12) Uani 1 d . .
O1 O 0.2876(3) 0.1368(2) 0.0077(6) 0.058(2) Uani 1 d . .
O2 O -0.0164(4) 0.2500 0.3438(8) 0.057(2) Uani 1 d S .
C1A C 0.1643(7) 0.0339(3) 0.2378(12) 0.047(4) Uani 0.67(2) d PD 1
H1A H 0.1441(44) 0.0174(12) 0.1742(16) 0.071 Uiso 0.67(2) calc PR 1
H1B H 0.1276(35) 0.0405(3) 0.2967(62) 0.071 Uiso 0.67(2) calc PR 1
H1C H 0.2026(12) 0.0197(14) 0.2782(73) 0.071 Uiso 0.67(2) calc PR 1
C1B C 0.2620(13) 0.0434(7) 0.1231(23) 0.055(9) Uani 0.33(2) d PD 2
H1D H 0.3001(56) 0.0575(9) 0.0818(168) 0.083 Uiso 0.33(2) calc PR 2
H1E H 0.2401(28) 0.0248(38) 0.0671(149) 0.083 Uiso 0.33(2) calc PR 2
H1F H 0.2814(81) 0.0291(44) 0.1924(30) 0.083 Uiso 0.33(2) calc PR 2
C2 C -0.0236(4) 0.1928(2) 0.0726(7) 0.042(2) Uani 1 d . 2
H2A H -0.0049(5) 0.2118(13) 0.1307(36) 0.063 Uiso 1 calc R 2
H2B H -0.0481(19) 0.1717(3) 0.1160(41) 0.063 Uiso 1 calc R 2
H2C H -0.0569(16) 0.2059(15) 0.0182(9) 0.063 Uiso 1 calc R 2
C3 C 0.2147(6) 0.1079(3) -0.1779(9) 0.070(3) Uani 1 d . 2
H3A H 0.2563(24) 0.1139(17) -0.2273(39) 0.105 Uiso 1 calc R 2
H3B H 0.1717(22) 0.1127(17) -0.2250(38) 0.105 Uiso 1 calc R 2
H3C H 0.2161(43) 0.0802(3) -0.1532(9) 0.105 Uiso 1 calc R 2
C4 C 0.2092(5) 0.1855(3) -0.1212(9) 0.056(3) Uani 1 d . 2
H4A H 0.2060(36) 0.2063(3) -0.0605(9) 0.084 Uiso 1 calc R 2
H4B H 0.1672(21) 0.1862(8) -0.1729(47) 0.084 Uiso 1 calc R 2
H4C H 0.2516(18) 0.1895(9) -0.1706(49) 0.084 Uiso 1 calc R 2
C5 C 0.1106(7) 0.2500 -0.4386(13) 0.054(3) Uani 1 d S 2
H5A H 0.1003(7) 0.2500 -0.5263(13) 0.081 Uiso 1 calc SR 2
H5B H 0.1626(7) 0.2500 -0.4280(13) 0.081 Uiso 1 calc SR 2
C6 C 0.1531(14) 0.0320(6) 0.5784(17) 0.188(11) Uani 1 d . 2
H6A H 0.2018(14) 0.0320(6) 0.5456(17) 0.282 Uiso 1 calc R 2
H6B H 0.1558(14) 0.0275(6) 0.6666(17) 0.282 Uiso 1 calc R 2
C7 C -0.1528(11) 0.2500 0.2757(24) 0.250(24) Uani 1 d S 2
H7A H -0.1859(127) 0.2289(87) 0.2965(255) 0.374 Uiso 0.50 calc PR 2
H7B H -0.1346(29) 0.2457(136) 0.1939(59) 0.374 Uiso 0.50 calc PR 2
H7C H -0.1773(149) 0.2753(49) 0.2793(297) 0.374 Uiso 0.50 calc PR 2
C8 C -0.1214(10) 0.2500 0.5037(18) 0.147(12) Uani 1 d S 2
H8A H -0.0847(45) 0.2415(77) 0.5605(35) 0.220 Uiso 0.50 calc PR 2
H8B H -0.1617(93) 0.2319(60) 0.5081(66) 0.220 Uiso 0.50 calc PR 2
H8C H -0.1371(131) 0.2765(17) 0.5248(90) 0.220 Uiso 0.50 calc PR 2
C10 C 0.2335(4) 0.1046(2) 0.2976(7) 0.029(2) Uani 1 d . 2
C11 C 0.2818(4) 0.0876(2) 0.3794(7) 0.036(2) Uani 1 d . 2
H11 H 0.2935(4) 0.0606(2) 0.3726(7) 0.055 Uiso 1 calc R 2
C12 C 0.3122(4) 0.1103(3) 0.4701(8) 0.041(2) Uani 1 d . 2
H12 H 0.3447(4) 0.0989(3) 0.5252(8) 0.061 Uiso 1 calc R 2
C13 C 0.2943(4) 0.1504(3) 0.4795(8) 0.041(2) Uani 1 d . 2
H13 H 0.3148(4) 0.1659(3) 0.5414(8) 0.061 Uiso 1 calc R 2
C14 C 0.2471(4) 0.1673(2) 0.3995(7) 0.035(2) Uani 1 d . 2
H14 H 0.2367(4) 0.1945(2) 0.4051(7) 0.053 Uiso 1 calc R 2
C15 C 0.2147(4) 0.1444(2) 0.3102(6) 0.0271(15) Uani 1 d . 2
C16 C 0.0925(4) 0.1703(2) 0.3108(7) 0.031(2) Uani 1 d . 2
H16A H 0.1074(4) 0.1737(2) 0.3959(7) 0.046 Uiso 1 calc R 2
H16B H 0.0707(4) 0.1952(2) 0.2838(7) 0.046 Uiso 1 calc R 2
C20 C 0.0003(4) 0.1397(2) -0.1164(7) 0.030(2) Uani 1 d . 2
C21 C -0.0472(4) 0.1551(3) -0.2014(7) 0.037(2) Uani 1 d . 2
H21 H -0.0564(4) 0.1825(3) -0.2029(7) 0.056 Uiso 1 calc R 2
C22 C -0.0809(4) 0.1306(3) -0.2835(8) 0.045(2) Uani 1 d . 2
H22 H -0.1125(4) 0.1410(3) -0.3418(8) 0.068 Uiso 1 calc R 2
C23 C -0.0675(5) 0.0900(3) -0.2788(8) 0.053(2) Uani 1 d . 2
H23 H -0.0900(5) 0.0731(3) -0.3351(8) 0.079 Uiso 1 calc R 2
C24 C -0.0220(4) 0.0741(3) -0.1937(8) 0.044(2) Uani 1 d . 2
H24 H -0.0145(4) 0.0466(3) -0.1919(8) 0.066 Uiso 1 calc R 2
C25 C 0.0133(4) 0.0984(2) -0.1095(6) 0.031(2) Uani 1 d . 2
C26 C 0.0159(4) 0.0590(2) 0.0767(7) 0.032(2) Uani 1 d . 2
H26A H -0.0285(4) 0.0499(2) 0.0386(7) 0.047 Uiso 1 calc R 2
H26B H 0.0430(4) 0.0356(2) 0.1022(7) 0.047 Uiso 1 calc R 2
C31 C 0.0382(4) 0.1381(2) 0.3041(7) 0.028(2) Uani 1 d . 2
C32 C -0.0188(5) 0.1334(2) 0.3863(7) 0.038(2) Uani 1 d . 2
H32 H -0.0242(5) 0.1502(2) 0.4539(7) 0.056 Uiso 1 calc R 2
C33 C -0.0664(4) 0.1030(3) 0.3642(8) 0.043(2) Uani 1 d . 2
H33 H -0.1048(4) 0.0994(3) 0.4183(8) 0.065 Uiso 1 calc R 2
C34 C -0.0598(4) 0.0780(2) 0.2661(7) 0.036(2) Uani 1 d . 2
H34 H -0.0933(4) 0.0577(2) 0.2526(7) 0.055 Uiso 1 calc R 2
C35 C -0.0017(4) 0.0835(2) 0.1864(7) 0.0253(15) Uani 1 d . 2

loop_
_atom_type_symbol
_atom_type_description
_atom_type_scat_dispersion_real
_atom_type_scat_dispersion_imag
_atom_type_scat_source
C C 0.0033 0.0016 'International Tables Vol C Tables 4.2.6.8 and 6.1.1.4'
H H 0.0000 0.0000 'International Tables Vol C Tables 4.2.6.8 and 6.1.1.4'
N N 0.0061 0.0033 'International Tables Vol C Tables 4.2.6.8 and 6.1.1.4'
O O 0.0106 0.0060 'International Tables Vol C Tables 4.2.6.8 and 6.1.1.4'
S S 0.1246 0.1234 'International Tables Vol C Tables 4.2.6.8 and 6.1.1.4'
Ru Ru -1.2594 0.8363 'International Tables Vol C Tables 4.2.6.8 and 6.1.1.4'
I I -0.4742 1.8119 'International Tables Vol C Tables 4.2.6.8 and 6.1.1.4'
Cl Cl 0.1484 0.1585 'International Tables Vol C Tables 4.2.6.8 and 6.1.1.4'

loop_
_geom_angle_atom_site_label_1
_geom_angle_atom_site_label_2
_geom_angle_atom_site_label_3
_geom_angle
_geom_angle_site_symmetry_1
_geom_angle_site_symmetry_3
_geom_angle_publ_flag
N3 Ru1 N1 79.7(2) . . ?
N3 Ru1 N2 80.0(2) . . ?
N1 Ru1 N2 159.7(2) . . ?
N3 Ru1 S3 176.3(2) . . ?
N1 Ru1 S3 96.8(2) . . ?
N2 Ru1 S3 103.5(2) . . ?
N3 Ru1 S1 91.7(2) . . ?
N1 Ru1 S1 83.76(15) . . ?
N2 Ru1 S1 95.2(2) . . ?
S3 Ru1 S1 86.93(10) . . ?
N3 Ru1 S2 91.1(2) . . ?
N1 Ru1 S2 98.01(14) . . ?
N2 Ru1 S2 84.0(2) . . ?
S3 Ru1 S2 90.36(7) . . ?
S1 Ru1 S2 176.92(10) . . ?
C1B S1 C10 108.9(10) . . ?
C1A S1 Ru1 121.6(5) . . ?
C1B S1 Ru1 136.6(9) . . ?
C10 S1 Ru1 101.1(2) . . ?
C20 S2 C2 99.9(4) . . ?
C20 S2 Ru1 100.0(2) . . ?
C2 S2 Ru1 116.6(3) . . ?
O1 S3 C3 107.6(5) . . ?
O1 S3 C4 105.6(4) . . ?
C3 S3 C4 98.4(5) . . ?
O1 S3 Ru1 115.5(2) . . ?
C3 S3 Ru1 113.0(3) . . ?
C4 S3 Ru1 115.1(3) . . ?
S4 S4 O2 0.0(100) 7_565 . ?
S4 S4 C7 0.0(100) 7_565 . ?
O2 S4 C7 128.6(11) . . ?
S4 S4 C8 0.0(100) 7_565 . ?
O2 S4 C8 122.6(9) . . ?
C7 S4 C8 108.7(12) . . ?
C15 N1 C16 108.9(5) . . ?
C15 N1 Ru1 115.6(4) . . ?
C16 N1 Ru1 106.3(4) . . ?
C25 N2 C26 110.9(5) . . ?
C25 N2 Ru1 115.8(4) . . ?
C26 N2 Ru1 107.4(4) . . ?
C31 N3 C35 122.0(6) . . ?
C31 N3 Ru1 119.4(5) . . ?
C35 N3 Ru1 118.5(5) . . ?
S4 O2 S4 0.0(5) 7_565 . ?
Cl3 C5 Cl3 109.8(7) . 7_565 ?
Cl4 C6 Cl5 109.6(14) . . ?
C11 C10 C15 119.7(7) . . ?
C11 C10 S1 121.4(5) . . ?
C15 C10 S1 118.8(5) . . ?
C12 C11 C10 120.1(7) . . ?
C11 C12 C13 119.4(7) . . ?
C14 C13 C12 120.7(8) . . ?
C13 C14 C15 120.3(7) . . ?
C14 C15 C10 119.6(7) . . ?
C14 C15 N1 120.2(6) . . ?
C10 C15 N1 120.1(6) . . ?
C31 C16 N1 112.5(5) . . ?
C21 C20 C25 121.0(7) . . ?
C21 C20 S2 120.9(6) . . ?
C25 C20 S2 118.1(5) . . ?
C22 C21 C20 120.4(8) . . ?
C21 C22 C23 119.0(8) . . ?
C24 C23 C22 121.4(8) . . ?
C23 C24 C25 120.9(8) . . ?
C24 C25 C20 117.3(7) . . ?
C24 C25 N2 121.9(7) . . ?
C20 C25 N2 120.8(6) . . ?
C35 C26 N2 111.8(5) . . ?
N3 C31 C32 120.6(6) . . ?
N3 C31 C16 114.6(6) . . ?
C32 C31 C16 124.7(6) . . ?
C33 C32 C31 117.5(7) . . ?
C34 C33 C32 122.5(7) . . ?
C33 C34 C35 118.3(7) . . ?
N3 C35 C34 119.1(6) . . ?
N3 C35 C26 114.2(6) . . ?
C34 C35 C26 126.7(6) . . ?

loop_
_geom_bond_atom_site_label_1
_geom_bond_atom_site_label_2
_geom_bond_distance
_geom_bond_site_symmetry_2
_geom_bond_publ_flag
Ru1 N3 1.995(5) . ?
Ru1 N1 2.134(6) . ?
Ru1 N2 2.135(6) . ?
Ru1 S3 2.270(2) . ?
Ru1 S1 2.324(2) . ?
Ru1 S2 2.340(2) . ?
Cl3 C5 1.769(8) . ?
Cl4 C6 1.58(2) . ?
Cl5 C6 1.80(2) . ?
S1 C1A 1.719(7) . ?
S1 C1B 1.728(8) . ?
S1 C10 1.756(8) . ?
S2 C20 1.784(7) . ?
S2 C2 1.803(8) . ?
S3 O1 1.477(6) . ?
S3 C3 1.751(8) . ?
S3 C4 1.768(9) . ?
S4 S4 0.00(2) 7_565 ?
S4 O2 1.383(9) . ?
S4 C7 1.54(2) . ?
S4 C8 1.59(2) . ?
N1 C15 1.460(8) . ?
N1 C16 1.519(9) . ?
N2 C25 1.432(9) . ?
N2 C26 1.493(9) . ?
N3 C31 1.325(9) . ?
N3 C35 1.357(8) . ?
O2 S4 1.383(9) 7_565 ?
C5 Cl3 1.769(8) 7_565 ?
C10 C11 1.382(10) . ?
C10 C15 1.381(9) . ?
C11 C12 1.364(11) . ?
C12 C13 1.382(11) . ?
C13 C14 1.354(11) . ?
C14 C15 1.370(10) . ?
C16 C31 1.474(9) . ?
C20 C21 1.375(10) . ?
C20 C25 1.402(10) . ?
C21 C22 1.362(11) . ?
C22 C23 1.378(13) . ?
C23 C24 1.357(12) . ?
C24 C25 1.386(11) . ?
C26 C35 1.479(10) . ?
C31 C32 1.392(10) . ?
C32 C33 1.363(11) . ?
C33 C34 1.359(11) . ?
C34 C35 1.394(10) . ?
